data_1523286
loop_
_publ_author_name
'Boller, H.'
'Parthe, E.'

_publ_section_title
;
 Die Bildung von D8(8)-Phasen zwischen 4a-Metallen and Al, Ga, In und Sb
;
_journal_name_full 'Monatshefte fuer Chemie (-108,1977)'
_journal_page_first 225
_journal_page_last 226
_journal_volume 94
_journal_year 1963
_chemical_formula_sum 'Ga3 Hf5'
_space_group_IT_number 193
_symmetry_space_group_name_Hall '-P 6c 2'
_symmetry_space_group_name_H-M 'P 63/m c m'
_cell_angle_alpha 90
_cell_angle_beta 90
_cell_angle_gamma 120
_cell_formula_units_Z 2
_cell_length_a 7.962
_cell_length_b 7.962
_cell_length_c 5.677
_cell_volume 311.669
_citation_journal_id_ASTM MOCHAP
_cod_data_source_file Boller_MOCHAP_1963_150.cif
_cod_data_source_block Ga3Hf5
_cod_original_cell_volume 311.6692
_cod_database_code 1523286

loop_
_symmetry_equiv_pos_as_xyz
x,y,z
x-y,x,z+1/2
-y,x-y,z
-x,-y,z+1/2
-x+y,-x,z
y,-x+y,z+1/2
-y,-x,-z
x-y,-y,-z+1/2
x,x-y,-z
y,x,-z+1/2
-x+y,y,-z
-x,-x+y,-z+1/2
-x,-y,-z
-x+y,-x,-z-1/2
y,-x+y,-z
x,y,-z-1/2
x-y,x,-z
-y,x-y,-z-1/2
y,x,z
-x+y,y,z-1/2
-x,-x+y,z
-y,-x,z-1/2
x-y,-y,z
x,x-y,z-1/2

loop_
_atom_site_label
_atom_site_type_symbol
_atom_site_fract_x
_atom_site_fract_y
_atom_site_fract_z
_atom_site_occupancy
_atom_site_U_iso_or_equiv
Hf1 Hf 0.3333 0.6667 0 1 0.0
Ga1 Ga 0.61 0 0.25 1 0.0
Hf2 Hf 0.25 0 0.25 1 0.0
